data_7712684
loop_
_publ_author_name
'Cao, Qing-Wei'
'Yue, Tian-Cai'
'Dong, Qing-Wei'
'Ma, Qi-Chao'
'Xie, Ze-Bei'
'Wang, Duo-Zhi'
'Wang, Lu-Lu'

_publ_section_title
;
 Effective detection of Ag+, Hg2+ and dye adsorption properties studies of
 Ln-MOFs based on benzimidazole carboxylic acid ligand
;
_journal_name_full 'Dalton Transactions'
_journal_paper_doi 10.1039/D3DT00579H
_journal_year 2023
_chemical_formula_sum 'C60 H36 Cl2 N8 O17 Pr2'
_chemical_formula_weight 1493.69
_space_group_crystal_system monoclinic
_space_group_IT_number 15
_space_group_name_Hall '-C 2yc'
_space_group_name_H-M_alt 'C 1 2/c 1'
_atom_sites_solution_hydrogens geom
_audit_creation_method SHELXL-2014/7
_audit_update_record
;
2023-01-27 deposited with the CCDC.	2023-03-27 downloaded from the CCDC.
;
_cell_angle_alpha 90
_cell_angle_beta 90.826(4)
_cell_angle_gamma 90
_cell_formula_units_Z 2
_cell_length_a 32.895(4)
_cell_length_b 5.0867(6)
_cell_length_c 16.067(2)
_cell_measurement_reflns_used 5904
_cell_measurement_temperature 296(2)
_cell_measurement_theta_max 23.25
_cell_measurement_theta_min 2.48
_cell_volume 2688.2(6)
_computing_structure_refinement 'SHELXL-2014/7 (Sheldrick, 2014)'
_diffrn_ambient_temperature 296(2)
_diffrn_measured_fraction_theta_full 0.999
_diffrn_measured_fraction_theta_max 0.999
_diffrn_measurement_device_type ccd
_diffrn_radiation_type MoK\a
_diffrn_radiation_wavelength 0.71073
_diffrn_reflns_av_R_equivalents 0.1010
_diffrn_reflns_av_unetI/netI 0.0735
_diffrn_reflns_Laue_measured_fraction_full 0.999
_diffrn_reflns_Laue_measured_fraction_max 0.999
_diffrn_reflns_limit_h_max 38
_diffrn_reflns_limit_h_min -38
_diffrn_reflns_limit_k_max 6
_diffrn_reflns_limit_k_min -5
_diffrn_reflns_limit_l_max 18
_diffrn_reflns_limit_l_min -19
_diffrn_reflns_number 18950
_diffrn_reflns_point_group_measured_fraction_full 0.999
_diffrn_reflns_point_group_measured_fraction_max 0.999
_diffrn_reflns_theta_full 25.052
_diffrn_reflns_theta_max 25.052
_diffrn_reflns_theta_min 2.477
_exptl_absorpt_coefficient_mu 1.977
_exptl_absorpt_correction_type multi-scan
_exptl_absorpt_process_details sadabs
_exptl_crystal_colour colorless
_exptl_crystal_density_diffrn 1.845
_exptl_crystal_description block
_exptl_crystal_F_000 1480
_exptl_crystal_size_max 0.200
_exptl_crystal_size_mid 0.200
_exptl_crystal_size_min 0.200
_exptl_transmission_factor_max 0.864
_exptl_transmission_factor_min 0.864
_refine_diff_density_max 1.331
_refine_diff_density_min -1.669
_refine_diff_density_rms 0.192
_refine_ls_extinction_method none
_refine_ls_goodness_of_fit_ref 1.065
_refine_ls_hydrogen_treatment constr
_refine_ls_matrix_type full
_refine_ls_number_parameters 213
_refine_ls_number_reflns 2367
_refine_ls_number_restraints 13
_refine_ls_restrained_S_all 1.063
_refine_ls_R_factor_all 0.0792
_refine_ls_R_factor_gt 0.0576
_refine_ls_shift/su_max 0.000
_refine_ls_shift/su_mean 0.000
_refine_ls_structure_factor_coef Fsqd
_refine_ls_weighting_details 'w=1/[\s^2^(Fo^2^)+(0.0550P)^2^+65.6269P] where P=(Fo^2^+2Fc^2^)/3'
_refine_ls_weighting_scheme calc
_refine_ls_wR_factor_gt 0.1310
_refine_ls_wR_factor_ref 0.1424
_reflns_Friedel_coverage 0.000
_reflns_number_gt 1972
_reflns_number_total 2367
_reflns_threshold_expression 'I > 2\s(I)'
_cod_data_source_file d3dt00579h2.cif
_cod_data_source_block 1_a
_cod_original_sg_symbol_H-M 'C 2/c'
_cod_database_code 7712684
_shelx_shelxl_version_number 2014/7
_shelx_space_group_comment
;
The symmetry employed for this shelxl refinement is uniquely defined
by the following loop, which should always be used as a source of
symmetry information in preference to the above space-group names.
They are only intended as comments.
;
_shelx_estimated_absorpt_t_min 0.693
_shelx_estimated_absorpt_t_max 0.693

loop_
_space_group_symop_operation_xyz
'x, y, z'
'-x, y, -z+1/2'
'x+1/2, y+1/2, z'
'-x+1/2, y+1/2, -z+1/2'
'-x, -y, -z'
'x, -y, z-1/2'
'-x+1/2, -y+1/2, -z'
'x+1/2, -y+1/2, z-1/2'

loop_
_atom_site_label
_atom_site_type_symbol
_atom_site_fract_x
_atom_site_fract_y
_atom_site_fract_z
_atom_site_U_iso_or_equiv
_atom_site_adp_type
_atom_site_occupancy
_atom_site_site_symmetry_order
_atom_site_calc_flag
_atom_site_refinement_flags_posn
_atom_site_refinement_flags_adp
_atom_site_refinement_flags_occupancy
_atom_site_disorder_assembly
_atom_site_disorder_group
O5 O 0.5000 0.691(4) 0.7500 0.039(3) Uani 0.5 2 d S TU P . .
C12 C 0.5644(3) 0.7035(18) 0.5753(5) 0.029(2) Uani 1 1 d . . . . .
C10 C 0.5904(3) 0.4184(18) 0.4749(5) 0.030(2) Uani 1 1 d . . . . .
C9 C 0.6287(3) 0.5227(19) 0.4851(5) 0.030(2) Uani 1 1 d . . . . .
C15 C 0.5307(3) 0.8006(19) 0.6314(5) 0.029(2) Uani 1 1 d . . . . .
C11 C 0.5580(3) 0.4961(17) 0.5223(5) 0.029(2) Uani 1 1 d . . . . .
H11 H 0.5329 0.4120 0.5185 0.035 Uiso 1 1 calc R U . . .
C8 C 0.6316(3) 0.208(2) 0.3893(5) 0.034(2) Uani 1 1 d . . . . .
C13 C 0.6029(3) 0.8220(19) 0.5818(5) 0.034(2) Uani 1 1 d . . . . .
H13 H 0.6060 0.9666 0.6167 0.040 Uiso 1 1 calc R U . . .
C7 C 0.6478(3) 0.0365(19) 0.3253(5) 0.030(2) Uani 1 1 d . . . . .
C1 C 0.5836(3) -0.2538(19) 0.2915(5) 0.034(2) Uani 1 1 d . . . . .
C2 C 0.6273(3) -0.169(2) 0.2832(5) 0.034(2) Uani 1 1 d . . . . .
C14 C 0.6360(3) 0.734(2) 0.5388(6) 0.037(2) Uani 1 1 d . . . . .
H14 H 0.6616 0.8096 0.5451 0.044 Uiso 1 1 calc R U . . .
C3 C 0.6480(3) -0.311(2) 0.2232(6) 0.041(2) Uani 1 1 d . . . . .
H3 H 0.6350 -0.4520 0.1973 0.049 Uiso 1 1 calc R U . . .
C6 C 0.6880(3) 0.090(2) 0.3019(7) 0.049(3) Uani 1 1 d . . . . .
H6 H 0.7020 0.2248 0.3291 0.059 Uiso 1 1 calc R U . . .
C5 C 0.7078(3) -0.048(3) 0.2399(7) 0.053(3) Uani 1 1 d . . . . .
H5 H 0.7343 -0.0053 0.2253 0.064 Uiso 1 1 calc R U . . .
C4 C 0.6874(3) -0.250(2) 0.2007(7) 0.051(3) Uani 1 1 d . . . . .
H4 H 0.7001 -0.3463 0.1591 0.062 Uiso 1 1 calc R U . . .
Cl1 Cl 0.74203(16) 0.5132(13) 0.4540(4) 0.0585(16) Uani 0.5 1 d . . P . .
N1 N 0.6539(2) 0.3919(16) 0.4311(5) 0.036(2) Uani 1 1 d . . . . .
H1 H 0.6794 0.4216 0.4249 0.043 Uiso 1 1 calc R U . . .
N2 N 0.5937(2) 0.2223(15) 0.4151(4) 0.0327(18) Uani 1 1 d . . . . .
H2 H 0.5740 0.1250 0.3974 0.039 Uiso 1 1 calc R U . . .
O1 O 0.57215(18) -0.4595(13) 0.2524(4) 0.0363(16) Uani 1 1 d . . . . .
O2 O 0.5573(2) -0.1264(14) 0.3319(4) 0.0414(17) Uani 1 1 d . . . . .
O3 O 0.50279(18) 0.6357(12) 0.6468(4) 0.0321(14) Uani 1 1 d . U . . .
O4 O 0.5326(2) 1.0292(12) 0.6576(4) 0.0371(16) Uani 1 1 d . . . . .
Pr1 Pr 0.50354(14) -0.31602(15) 0.2522(5) 0.0127(5) Uani 0.5 1 d . U P . .

loop_
_atom_site_aniso_label
_atom_site_aniso_U_11
_atom_site_aniso_U_22
_atom_site_aniso_U_33
_atom_site_aniso_U_23
_atom_site_aniso_U_13
_atom_site_aniso_U_12
O5 0.039(3) 0.040(3) 0.039(3) 0.000 0.0009(10) 0.000
C12 0.041(5) 0.029(5) 0.018(4) 0.001(4) 0.002(4) 0.001(5)
C10 0.035(5) 0.028(5) 0.027(5) 0.000(4) 0.004(4) 0.003(4)
C9 0.034(5) 0.035(6) 0.021(5) -0.002(4) 0.004(4) -0.001(4)
C15 0.041(5) 0.030(5) 0.017(4) 0.006(4) -0.001(4) 0.008(5)
C11 0.040(5) 0.018(5) 0.029(5) -0.007(4) 0.001(4) -0.002(4)
C8 0.031(5) 0.046(6) 0.026(5) -0.002(5) -0.002(4) 0.002(5)
C13 0.048(6) 0.028(5) 0.025(5) -0.001(4) 0.004(4) 0.002(5)
C7 0.030(5) 0.039(6) 0.020(4) -0.006(4) 0.003(4) 0.001(4)
C1 0.045(6) 0.036(6) 0.022(5) -0.004(4) -0.005(4) 0.003(4)
C2 0.032(5) 0.041(6) 0.029(5) -0.005(5) 0.002(4) 0.004(5)
C14 0.037(6) 0.043(6) 0.030(5) -0.009(4) -0.002(4) -0.002(5)
C3 0.039(6) 0.042(6) 0.041(6) -0.008(5) 0.006(4) 0.003(5)
C6 0.042(6) 0.058(7) 0.047(6) -0.015(6) 0.005(5) -0.006(5)
C5 0.036(6) 0.073(8) 0.051(7) -0.011(6) 0.016(5) 0.000(6)
C4 0.047(7) 0.062(8) 0.045(6) -0.015(6) 0.008(5) 0.003(6)
Cl1 0.031(3) 0.069(4) 0.076(4) -0.011(3) 0.015(3) -0.005(3)
N1 0.027(4) 0.049(5) 0.032(4) -0.005(4) 0.003(3) -0.002(4)
N2 0.040(5) 0.032(5) 0.026(4) -0.010(4) 0.004(3) -0.001(4)
O1 0.036(4) 0.033(4) 0.040(4) -0.005(3) 0.001(3) 0.002(3)
O2 0.039(4) 0.049(5) 0.036(4) -0.019(3) 0.008(3) 0.001(3)
O3 0.033(3) 0.027(4) 0.036(3) 0.007(3) 0.004(3) -0.001(3)
O4 0.050(4) 0.021(4) 0.040(4) -0.015(3) 0.010(3) -0.001(3)
Pr1 0.0131(12) 0.0119(3) 0.0130(6) -0.0008(7) -0.0008(9) 0.0001(6)

loop_
_atom_type_symbol
_atom_type_description
_atom_type_scat_dispersion_real
_atom_type_scat_dispersion_imag
_atom_type_scat_source
C C 0.0033 0.0016 'International Tables Vol C Tables 4.2.6.8 and 6.1.1.4'
H H 0.0000 0.0000 'International Tables Vol C Tables 4.2.6.8 and 6.1.1.4'
N N 0.0061 0.0033 'International Tables Vol C Tables 4.2.6.8 and 6.1.1.4'
O O 0.0106 0.0060 'International Tables Vol C Tables 4.2.6.8 and 6.1.1.4'
Cl Cl 0.1484 0.1585 'International Tables Vol C Tables 4.2.6.8 and 6.1.1.4'
Pr Pr -0.2180 2.8214 'International Tables Vol C Tables 4.2.6.8 and 6.1.1.4'

loop_
_geom_angle_atom_site_label_1
_geom_angle_atom_site_label_2
_geom_angle_atom_site_label_3
_geom_angle
_geom_angle_site_symmetry_1
_geom_angle_site_symmetry_3
_geom_angle_publ_flag
O3 O5 O3 160.7(14) 2_656 . ?
O3 O5 Pr1 81.2(7) 2_656 5_656 ?
O3 O5 Pr1 79.5(7) . 5_656 ?
O3 O5 Pr1 79.5(7) 2_656 6_556 ?
O3 O5 Pr1 81.2(7) . 6_556 ?
Pr1 O5 Pr1 7.3(3) 5_656 6_556 ?
C11 C12 C13 120.6(8) . . ?
C11 C12 C15 120.6(8) . . ?
C13 C12 C15 118.8(8) . . ?
C9 C10 C11 122.7(9) . . ?
C9 C10 N2 106.2(8) . . ?
C11 C10 N2 131.0(9) . . ?
C10 C9 N1 107.3(8) . . ?
C10 C9 C14 121.4(8) . . ?
N1 C9 C14 131.2(8) . . ?
O4 C15 O3 126.0(8) . . ?
O4 C15 C12 118.1(9) . . ?
O3 C15 C12 115.9(8) . . ?
C12 C11 C10 116.7(9) . . ?
C12 C11 H11 121.6 . . ?
C10 C11 H11 121.6 . . ?
N2 C8 N1 108.2(8) . . ?
N2 C8 C7 127.7(9) . . ?
N1 C8 C7 124.0(8) . . ?
C14 C13 C12 122.9(9) . . ?
C14 C13 H13 118.5 . . ?
C12 C13 H13 118.5 . . ?
C6 C7 C2 117.4(8) . . ?
C6 C7 C8 115.3(8) . . ?
C2 C7 C8 127.2(8) . . ?
O2 C1 O1 118.2(9) . . ?
O2 C1 C2 123.9(8) . . ?
O1 C1 C2 117.8(8) . . ?
O2 C1 Pr1 60.8(5) . . ?
O1 C1 Pr1 60.8(5) . . ?
C2 C1 Pr1 159.1(6) . . ?
O2 C1 Pr1 60.6(5) . 2_655 ?
O1 C1 Pr1 61.1(5) . 2_655 ?
C2 C1 Pr1 158.5(6) . 2_655 ?
Pr1 C1 Pr1 0.61(15) . 2_655 ?
C3 C2 C7 118.8(9) . . ?
C3 C2 C1 112.9(8) . . ?
C7 C2 C1 128.2(8) . . ?
C13 C14 C9 115.4(9) . . ?
C13 C14 H14 122.3 . . ?
C9 C14 H14 122.3 . . ?
C4 C3 C2 122.3(10) . . ?
C4 C3 H3 118.9 . . ?
C2 C3 H3 118.9 . . ?
C5 C6 C7 123.0(10) . . ?
C5 C6 H6 118.5 . . ?
C7 C6 H6 118.5 . . ?
C4 C5 C6 118.5(10) . . ?
C4 C5 H5 120.8 . . ?
C6 C5 H5 120.8 . . ?
C5 C4 C3 120.0(10) . . ?
C5 C4 H4 120.0 . . ?
C3 C4 H4 120.0 . . ?
C8 N1 C9 108.5(7) . . ?
C8 N1 H1 125.8 . . ?
C9 N1 H1 125.8 . . ?
C8 N2 C10 109.8(8) . . ?
C8 N2 H2 125.1 . . ?
C10 N2 H2 125.1 . . ?
C1 O1 Pr1 91.3(6) . . ?
C1 O1 Pr1 93.4(6) . 2_655 ?
Pr1 O1 Pr1 2.2(2) . 2_655 ?
C1 O2 Pr1 91.4(5) . . ?
C1 O2 Pr1 94.1(5) . 2_655 ?
Pr1 O2 Pr1 2.72(19) . 2_655 ?
C15 O3 O5 97.5(7) . . ?
C15 O3 Pr1 132.5(6) . 5_656 ?
O5 O3 Pr1 54.6(7) . 5_656 ?
C15 O3 Pr1 126.7(5) . 6_556 ?
O5 O3 Pr1 53.6(7) . 6_556 ?
Pr1 O3 Pr1 5.9(2) 5_656 6_556 ?
C15 O4 Pr1 139.3(6) . 5_666 ?
C15 O4 Pr1 142.5(6) . 6_566 ?
Pr1 O4 Pr1 5.7(3) 5_666 6_566 ?
Pr1 Pr1 O5 86.37(16) 2_655 5_656 ?
Pr1 Pr1 O3 96(2) 2_655 5_656 ?
O5 Pr1 O3 45.89(18) 5_656 5_656 ?
Pr1 Pr1 O4 72(3) 2_655 5_666 ?
O5 Pr1 O4 126.2(3) 5_656 5_666 ?
O3 Pr1 O4 87.3(3) 5_656 5_666 ?
Pr1 Pr1 O2 150(2) 2_655 . ?
O5 Pr1 O2 117.4(3) 5_656 . ?
O3 Pr1 O2 88.9(3) 5_656 . ?
O4 Pr1 O2 78.3(3) 5_666 . ?
Pr1 Pr1 O4 102(3) 2_655 6_565 ?
O5 Pr1 O4 129.8(4) 5_656 6_565 ?
O3 Pr1 O4 160.8(3) 5_656 6_565 ?
O4 Pr1 O4 103.1(3) 5_666 6_565 ?
O2 Pr1 O4 77.7(3) . 6_565 ?
Pr1 Pr1 O1 156(2) 2_655 . ?
O5 Pr1 O1 75.6(2) 5_656 . ?
O3 Pr1 O1 83.0(3) 5_656 . ?
O4 Pr1 O1 132.0(3) 5_666 . ?
O2 Pr1 O1 54.8(2) . . ?
O4 Pr1 O1 78.1(3) 6_565 . ?
Pr1 Pr1 O3 78(2) 2_655 6 ?
O5 Pr1 O3 45.19(18) 5_656 6 ?
O3 Pr1 O3 91.1(3) 5_656 6 ?
O4 Pr1 O3 149.5(3) 5_666 6 ?
O2 Pr1 O3 132.2(3) . 6 ?
O4 Pr1 O3 87.9(3) 6_565 6 ?
O1 Pr1 O3 77.8(3) . 6 ?
Pr1 Pr1 O1 22(2) 2_655 2_655 ?
O5 Pr1 O1 70.16(19) 5_656 2_655 ?
O3 Pr1 O1 74.1(2) 5_656 2_655 ?
O4 Pr1 O1 72.7(3) 5_666 2_655 ?
O2 Pr1 O1 146.8(4) . 2_655 ?
O4 Pr1 O1 124.2(3) 6_565 2_655 ?
O1 Pr1 O1 145.7(3) . 2_655 ?
O3 Pr1 O1 77.5(2) 6 2_655 ?
Pr1 Pr1 O2 28(2) 2_655 2_655 ?
O5 Pr1 O2 108.4(3) 5_656 2_655 ?
O3 Pr1 O2 123.6(3) 5_656 2_655 ?
O4 Pr1 O2 72.6(2) 5_666 2_655 ?
O2 Pr1 O2 134.1(3) . 2_655 ?
O4 Pr1 O2 75.3(3) 6_565 2_655 ?
O1 Pr1 O2 147.7(4) . 2_655 ?
O3 Pr1 O2 83.2(3) 6 2_655 ?
O1 Pr1 O2 49.8(2) 2_655 2_655 ?
Pr1 Pr1 C1 172.5(18) 2_655 . ?
O5 Pr1 C1 100.3(3) 5_656 . ?
O3 Pr1 C1 90.9(3) 5_656 . ?
O4 Pr1 C1 106.1(3) 5_666 . ?
O2 Pr1 C1 27.8(2) . . ?
O4 Pr1 C1 70.9(3) 6_565 . ?
O1 Pr1 C1 28.0(2) . . ?
O3 Pr1 C1 104.4(3) 6 . ?
O1 Pr1 C1 164.9(3) 2_655 . ?
O2 Pr1 C1 144.9(3) 2_655 . ?
Pr1 Pr1 C1 6.9(16) 2_655 2_655 ?
O5 Pr1 C1 92.5(2) 5_656 2_655 ?
O3 Pr1 C1 98.4(3) 5_656 2_655 ?
O4 Pr1 C1 65.8(3) 5_666 2_655 ?
O2 Pr1 C1 142.8(3) . 2_655 ?
O4 Pr1 C1 100.6(3) 6_565 2_655 ?
O1 Pr1 C1 162.2(3) . 2_655 ?
O3 Pr1 C1 84.4(3) 6 2_655 ?
O1 Pr1 C1 25.5(2) 2_655 2_655 ?
O2 Pr1 C1 25.3(2) 2_655 2_655 ?
C1 Pr1 C1 167.2(4) . 2_655 ?

loop_
_geom_bond_atom_site_label_1
_geom_bond_atom_site_label_2
_geom_bond_distance
_geom_bond_site_symmetry_2
_geom_bond_publ_flag
O5 O3 1.686(7) 2_656 ?
O5 O3 1.686(7) . ?
O5 Pr1 1.91(2) 5_656 ?
O5 Pr1 1.91(2) 6_556 ?
C12 C11 1.371(12) . ?
C12 C13 1.402(13) . ?
C12 C15 1.523(12) . ?
C10 C9 1.374(13) . ?
C10 C11 1.377(12) . ?
C10 N2 1.391(11) . ?
C9 N1 1.380(11) . ?
C9 C14 1.397(13) . ?
C15 O4 1.238(11) . ?
C15 O3 1.269(11) . ?
C11 H11 0.9300 . ?
C8 N2 1.321(11) . ?
C8 N1 1.360(12) . ?
C8 C7 1.457(13) . ?
C13 C14 1.374(13) . ?
C13 H13 0.9300 . ?
C7 C6 1.408(13) . ?
C7 C2 1.410(13) . ?
C1 O2 1.268(11) . ?
C1 O1 1.274(11) . ?
C1 C2 1.510(13) . ?
C1 Pr1 2.717(11) . ?
C1 Pr1 2.958(11) 2_655 ?
C2 C3 1.392(13) . ?
C14 H14 0.9300 . ?
C3 C4 1.385(14) . ?
C3 H3 0.9300 . ?
C6 C5 1.389(14) . ?
C6 H6 0.9300 . ?
C5 C4 1.377(16) . ?
C5 H5 0.9300 . ?
C4 H4 0.9300 . ?
N1 H1 0.8600 . ?
N2 H2 0.8600 . ?
O1 Pr1 2.372(8) . ?
O1 Pr1 2.595(8) 2_655 ?
O2 Pr1 2.372(8) . ?
O2 Pr1 2.584(8) 2_655 ?
O3 Pr1 2.309(8) 5_656 ?
O3 Pr1 2.348(8) 6_556 ?
O4 Pr1 2.385(8) 5_666 ?
O4 Pr1 2.322(8) 6_566 ?
Pr1 Pr1 0.243(10) 2_655 ?
Pr1 O5 1.91(2) 5_656 ?
Pr1 O3 2.309(8) 5_656 ?
Pr1 O4 2.385(8) 5_666 ?
Pr1 O4 2.322(8) 6_565 ?
Pr1 O3 2.348(8) 6 ?
Pr1 O1 2.594(8) 2_655 ?
Pr1 O2 2.584(8) 2_655 ?
Pr1 C1 2.958(11) 2_655 ?

loop_
_geom_torsion_atom_site_label_1
_geom_torsion_atom_site_label_2
_geom_torsion_atom_site_label_3
_geom_torsion_atom_site_label_4
_geom_torsion
_geom_torsion_site_symmetry_1
_geom_torsion_site_symmetry_2
_geom_torsion_site_symmetry_3
_geom_torsion_site_symmetry_4
_geom_torsion_publ_flag
C11 C10 C9 N1 177.0(8) . . . . ?
N2 C10 C9 N1 0.8(10) . . . . ?
C11 C10 C9 C14 -6.5(14) . . . . ?
N2 C10 C9 C14 177.3(8) . . . . ?
C11 C12 C15 O4 -157.5(8) . . . . ?
C13 C12 C15 O4 25.5(12) . . . . ?
C11 C12 C15 O3 22.5(12) . . . . ?
C13 C12 C15 O3 -154.5(8) . . . . ?
C13 C12 C11 C10 -1.9(13) . . . . ?
C15 C12 C11 C10 -178.9(8) . . . . ?
C9 C10 C11 C12 6.3(14) . . . . ?
N2 C10 C11 C12 -178.5(9) . . . . ?
C11 C12 C13 C14 -2.5(14) . . . . ?
C15 C12 C13 C14 174.5(8) . . . . ?
N2 C8 C7 C6 170.9(10) . . . . ?
N1 C8 C7 C6 -6.5(14) . . . . ?
N2 C8 C7 C2 -7.0(16) . . . . ?
N1 C8 C7 C2 175.6(9) . . . . ?
C6 C7 C2 C3 1.8(14) . . . . ?
C8 C7 C2 C3 179.7(9) . . . . ?
C6 C7 C2 C1 -175.2(10) . . . . ?
C8 C7 C2 C1 2.7(16) . . . . ?
O2 C1 C2 C3 -168.1(9) . . . . ?
O1 C1 C2 C3 8.5(12) . . . . ?
Pr1 C1 C2 C3 -72(2) . . . . ?
Pr1 C1 C2 C3 -73(2) 2_655 . . . ?
O2 C1 C2 C7 9.0(15) . . . . ?
O1 C1 C2 C7 -174.3(9) . . . . ?
Pr1 C1 C2 C7 105.3(18) . . . . ?
Pr1 C1 C2 C7 104.4(17) 2_655 . . . ?
C12 C13 C14 C9 2.5(14) . . . . ?
C10 C9 C14 C13 1.9(14) . . . . ?
N1 C9 C14 C13 177.5(9) . . . . ?
C7 C2 C3 C4 -3.0(15) . . . . ?
C1 C2 C3 C4 174.5(10) . . . . ?
C2 C7 C6 C5 0.2(16) . . . . ?
C8 C7 C6 C5 -177.9(10) . . . . ?
C7 C6 C5 C4 -1.2(18) . . . . ?
C6 C5 C4 C3 0.1(18) . . . . ?
C2 C3 C4 C5 2.0(17) . . . . ?
N2 C8 N1 C9 0.5(11) . . . . ?
C7 C8 N1 C9 178.3(8) . . . . ?
C10 C9 N1 C8 -0.8(10) . . . . ?
C14 C9 N1 C8 -176.9(10) . . . . ?
N1 C8 N2 C10 0.0(11) . . . . ?
C7 C8 N2 C10 -177.7(9) . . . . ?
C9 C10 N2 C8 -0.5(10) . . . . ?
C11 C10 N2 C8 -176.2(10) . . . . ?
O2 C1 O1 Pr1 20.7(9) . . . . ?
C2 C1 O1 Pr1 -156.2(7) . . . . ?
Pr1 C1 O1 Pr1 -0.6(3) 2_655 . . . ?
O2 C1 O1 Pr1 21.3(9) . . . 2_655 ?
C2 C1 O1 Pr1 -155.6(7) . . . 2_655 ?
Pr1 C1 O1 Pr1 0.6(3) . . . 2_655 ?
O1 C1 O2 Pr1 -20.7(8) . . . . ?
C2 C1 O2 Pr1 156.0(8) . . . . ?
Pr1 C1 O2 Pr1 0.7(2) 2_655 . . . ?
O1 C1 O2 Pr1 -21.4(9) . . . 2_655 ?
C2 C1 O2 Pr1 155.3(8) . . . 2_655 ?
Pr1 C1 O2 Pr1 -0.7(2) . . . 2_655 ?
O4 C15 O3 O5 -45.1(11) . . . . ?
C12 C15 O3 O5 134.9(8) . . . . ?
O4 C15 O3 Pr1 -92.9(11) . . . 5_656 ?
C12 C15 O3 Pr1 87.1(9) . . . 5_656 ?
O4 C15 O3 Pr1 -94.7(10) . . . 6_556 ?
C12 C15 O3 Pr1 85.3(8) . . . 6_556 ?
O3 O5 O3 C15 -134.3(5) 2_656 . . . ?
Pr1 O5 O3 C15 -137.9(5) 5_656 . . . ?
Pr1 O5 O3 C15 -130.7(5) 6_556 . . . ?
O3 O5 O3 Pr1 3.60(15) 2_656 . . 5_656 ?
Pr1 O5 O3 Pr1 7.2(3) 6_556 . . 5_656 ?
O3 O5 O3 Pr1 -3.58(15) 2_656 . . 6_556 ?
Pr1 O5 O3 Pr1 -7.2(3) 5_656 . . 6_556 ?
O3 C15 O4 Pr1 3.4(15) . . . 5_666 ?
C12 C15 O4 Pr1 -176.6(6) . . . 5_666 ?
O3 C15 O4 Pr1 10.9(16) . . . 6_566 ?
C12 C15 O4 Pr1 -169.1(7) . . . 6_566 ?
